data_4086138
loop_
_publ_author_name
'Bailey, Wilson D.'
'Luconi, Lapo'
'Rossin, Andrea'
'Yakhvarov, Dmitry'
'Flowers, Sarah E.'
'Kaminsky, Werner'
'Kemp, Richard A.'
'Giambastiani, Giuliano'
'Goldberg, Karen I.'

_publ_section_title
;
 Pyrazole-Based PCN Pincer Complexes of Palladium(II): Mono- and Dinuclear
 Hydroxide Complexes and Ligand Rollover C--H Activation
;
_journal_issue 16
_journal_name_full Organometallics
_journal_page_first 3998
_journal_paper_doi 10.1021/acs.organomet.5b00355
_journal_volume 34
_journal_year 2015
_chemical_formula_moiety 'C19 H26 F3 N2 O3 P Pd S'
_chemical_formula_sum 'C19 H26 F3 N2 O3 P Pd S'
_chemical_formula_weight 556.85
_chemical_name_common wdb_3_11
_chemical_name_systematic
;
 wdb_3_11
;
_space_group_IT_number 14
_symmetry_cell_setting monoclinic
_symmetry_Int_Tables_number 14
_symmetry_space_group_name_Hall '-P 2yn'
_symmetry_space_group_name_H-M 'P 1 21/n 1'
_atom_sites_solution_hydrogens geom
_atom_sites_solution_primary direct
_atom_sites_solution_secondary difmap
_audit_conform_dict_location ftp://ftp.iucr.org/pub/cif_core.dic
_audit_conform_dict_name cif_core.dic
_audit_conform_dict_version 2.4
_audit_creation_date 2015-02-24T14:58:44-00:00
_audit_creation_method 'WinGX routine CIF_UPDATE'
_cell_angle_alpha 90
_cell_angle_beta 92.588(2)
_cell_angle_gamma 90
_cell_formula_units_Z 4
_cell_length_a 10.0547(4)
_cell_length_b 8.3459(4)
_cell_length_c 25.8456(12)
_cell_measurement_reflns_used 535
_cell_measurement_temperature 100(2)
_cell_measurement_theta_max 20
_cell_measurement_theta_min 3
_cell_volume 2166.63(17)
_computing_cell_refinement 'SAINT (Bruker, 2007)'
_computing_data_collection 'APEX2 (Bruker, 2007)'
_computing_data_reduction 'SAINT (Bruker, 2007)'
_computing_molecular_graphics 'ORTEP-3 for Windows (Farrugia, 1997)'
_computing_publication_material 'SHELXL-97 (Sheldrick, 1997)'
_computing_structure_refinement 'SHELXL-97 (Sheldrick, 2008)'
_computing_structure_solution 'SHELXS97 (Sheldrick, 1997)'
_diffrn_ambient_temperature 100(2)
_diffrn_measured_fraction_theta_full 0.999
_diffrn_measured_fraction_theta_max 0.996
_diffrn_measurement_device_type 'Bruker APEXII CCD area-detector'
_diffrn_measurement_method '\f and \w scans'
_diffrn_radiation_monochromator graphite
_diffrn_radiation_type MoK\a
_diffrn_radiation_wavelength 0.71073
_diffrn_reflns_av_R_equivalents 0.0539
_diffrn_reflns_av_unetI/netI 0.0289
_diffrn_reflns_limit_h_max 12
_diffrn_reflns_limit_h_min -12
_diffrn_reflns_limit_k_max 10
_diffrn_reflns_limit_k_min -10
_diffrn_reflns_limit_l_max 32
_diffrn_reflns_limit_l_min -32
_diffrn_reflns_number 58493
_diffrn_reflns_theta_full 25
_diffrn_reflns_theta_max 26.5
_diffrn_reflns_theta_min 2.14
_diffrn_source 'fine-focus sealed tube'
_exptl_absorpt_coefficient_mu 1.076
_exptl_absorpt_correction_T_max 0.9383
_exptl_absorpt_correction_T_min 0.8817
_exptl_absorpt_correction_type multi-scan
_exptl_absorpt_process_details '(SADABS; Bruker, 2007)'
_exptl_crystal_colour colorless
_exptl_crystal_density_diffrn 1.707
_exptl_crystal_density_method 'not measured'
_exptl_crystal_description prism
_exptl_crystal_F_000 1128
_exptl_crystal_size_max 0.12
_exptl_crystal_size_mid 0.06
_exptl_crystal_size_min 0.06
_refine_diff_density_max 0.541
_refine_diff_density_min -0.514
_refine_diff_density_rms 0.079
_refine_ls_extinction_method none
_refine_ls_goodness_of_fit_ref 1.044
_refine_ls_hydrogen_treatment constr
_refine_ls_matrix_type full
_refine_ls_number_parameters 277
_refine_ls_number_reflns 4483
_refine_ls_number_restraints 0
_refine_ls_restrained_S_all 1.044
_refine_ls_R_factor_all 0.0335
_refine_ls_R_factor_gt 0.0265
_refine_ls_shift/su_max 0.001
_refine_ls_shift/su_mean 0
_refine_ls_structure_factor_coef Fsqd
_refine_ls_weighting_details 'calc w=1/[\s^2^(Fo^2^)+(0.0148P)^2^+3.7373P] where P=(Fo^2^+2Fc^2^)/3'
_refine_ls_weighting_scheme calc
_refine_ls_wR_factor_gt 0.053
_refine_ls_wR_factor_ref 0.0552
_reflns_number_gt 3922
_reflns_number_total 4483
_reflns_threshold_expression >2\s(I)
_cod_data_source_file om5b00355_si_003.cif
_cod_data_source_block 7a
_cod_depositor_comments 'Adding full bibliography for 4086135--4086143.cif.'
_cod_database_code 4086138

loop_
_symmetry_equiv_pos_as_xyz
'x, y, z'
'-x+1/2, y+1/2, -z+1/2'
'-x, -y, -z'
'x-1/2, -y-1/2, z-1/2'

loop_
_atom_site_label
_atom_site_type_symbol
_atom_site_fract_x
_atom_site_fract_y
_atom_site_fract_z
_atom_site_U_iso_or_equiv
_atom_site_adp_type
_atom_site_occupancy
_atom_site_symmetry_multiplicity
_atom_site_calc_flag
_atom_site_refinement_flags
C1 C 0.2668(2) 0.5141(3) 0.16069(9) 0.0122(5) Uani 1 1 d .
C2 C 0.2440(2) 0.4025(3) 0.19956(9) 0.0134(5) Uani 1 1 d .
C3 C 0.3460(3) 0.3125(3) 0.22292(10) 0.0170(5) Uani 1 1 d .
H3 H 0.3288 0.24 0.2502 0.02 Uiso 1 1 calc R
C4 C 0.4737(3) 0.3307(3) 0.20557(10) 0.0178(6) Uani 1 1 d .
H4 H 0.5441 0.2672 0.2203 0.021 Uiso 1 1 calc R
C5 C 0.4997(2) 0.4400(3) 0.16714(10) 0.0156(5) Uani 1 1 d .
H5 H 0.5876 0.4506 0.1556 0.019 Uiso 1 1 calc R
C6 C 0.3973(2) 0.5351(3) 0.14513(9) 0.0130(5) Uani 1 1 d .
C7 C 0.0498(3) 0.2893(3) 0.24653(10) 0.0194(6) Uani 1 1 d .
H7 H 0.0915 0.2071 0.2669 0.023 Uiso 1 1 calc R
C8 C -0.0821(3) 0.3295(3) 0.24557(10) 0.0198(6) Uani 1 1 d .
H8 H -0.1496 0.2823 0.2651 0.024 Uiso 1 1 calc R
C9 C -0.0968(3) 0.4544(3) 0.20994(10) 0.0182(6) Uani 1 1 d .
H9 H -0.1786 0.5066 0.2009 0.022 Uiso 1 1 calc R
C10 C 0.4216(2) 0.6691(3) 0.10793(10) 0.0159(5) Uani 1 1 d .
H10A H 0.4774 0.6309 0.0798 0.019 Uiso 1 1 calc R
H10B H 0.4688 0.7583 0.1261 0.019 Uiso 1 1 calc R
C11 C 0.2445(2) 0.6534(3) 0.01396(9) 0.0139(5) Uani 1 1 d .
C12 C 0.2655(3) 0.4715(3) 0.02036(11) 0.0211(6) Uani 1 1 d .
H12A H 0.2004 0.4288 0.0438 0.032 Uiso 1 1 calc R
H12B H 0.3557 0.451 0.0348 0.032 Uiso 1 1 calc R
H12C H 0.2538 0.4192 -0.0135 0.032 Uiso 1 1 calc R
C13 C 0.1044(3) 0.6827(3) -0.01000(10) 0.0202(6) Uani 1 1 d .
H13A H 0.0932 0.7969 -0.0178 0.03 Uiso 1 1 calc R
H13B H 0.0381 0.6495 0.0145 0.03 Uiso 1 1 calc R
H13C H 0.0923 0.6204 -0.042 0.03 Uiso 1 1 calc R
C14 C 0.3485(3) 0.7212(3) -0.02148(10) 0.0212(6) Uani 1 1 d .
H14A H 0.347 0.6599 -0.0538 0.032 Uiso 1 1 calc R
H14B H 0.437 0.7134 -0.0042 0.032 Uiso 1 1 calc R
H14C H 0.3281 0.8338 -0.0291 0.032 Uiso 1 1 calc R
C15 C 0.2655(2) 0.9611(3) 0.08332(10) 0.0147(5) Uani 1 1 d .
C16 C 0.3962(2) 1.0314(3) 0.06448(11) 0.0206(6) Uani 1 1 d .
H16A H 0.3995 1.0166 0.0269 0.031 Uiso 1 1 calc R
H16B H 0.4719 0.9763 0.0818 0.031 Uiso 1 1 calc R
H16C H 0.4005 1.146 0.0727 0.031 Uiso 1 1 calc R
C17 C 0.2532(3) 1.0042(3) 0.14070(10) 0.0236(6) Uani 1 1 d .
H17A H 0.2539 1.1209 0.1447 0.035 Uiso 1 1 calc R
H17B H 0.3283 0.9579 0.1611 0.035 Uiso 1 1 calc R
H17C H 0.1696 0.961 0.1529 0.035 Uiso 1 1 calc R
C18 C 0.1482(2) 1.0345(3) 0.05220(10) 0.0182(6) Uani 1 1 d .
H18A H 0.0662 0.978 0.0602 0.027 Uiso 1 1 calc R
H18B H 0.163 1.0247 0.0151 0.027 Uiso 1 1 calc R
H18C H 0.1399 1.148 0.0613 0.027 Uiso 1 1 calc R
C19 C -0.1764(3) 0.9958(3) 0.15016(11) 0.0212(6) Uani 1 1 d .
N1 N 0.0200(2) 0.4903(2) 0.19020(8) 0.0143(4) Uani 1 1 d .
N2 N 0.1100(2) 0.3875(2) 0.21338(8) 0.0147(4) Uani 1 1 d .
O1 O -0.06142(16) 0.7656(2) 0.10282(7) 0.0178(4) Uani 1 1 d .
O2 O -0.27224(17) 0.8617(2) 0.06673(7) 0.0216(4) Uani 1 1 d .
O3 O -0.26500(17) 0.7066(2) 0.14684(7) 0.0205(4) Uani 1 1 d .
F1 F -0.11030(19) 0.9664(2) 0.19492(6) 0.0373(4) Uani 1 1 d .
F2 F -0.29446(17) 1.0576(2) 0.16096(7) 0.0330(4) Uani 1 1 d .
F3 F -0.11008(17) 1.10646(19) 0.12506(6) 0.0301(4) Uani 1 1 d .
P1 P 0.25892(6) 0.73826(7) 0.08070(2) 0.01115(13) Uani 1 1 d .
S1 S -0.19814(6) 0.81209(8) 0.11256(2) 0.01396(13) Uani 1 1 d .
Pd1 Pd 0.109912(17) 0.63146(2) 0.133626(7) 0.01075(6) Uani 1 1 d .

loop_
_atom_site_aniso_label
_atom_site_aniso_U_11
_atom_site_aniso_U_22
_atom_site_aniso_U_33
_atom_site_aniso_U_23
_atom_site_aniso_U_13
_atom_site_aniso_U_12
C1 0.0137(12) 0.0108(12) 0.0120(12) -0.0029(10) -0.0025(10) 0.0006(10)
C2 0.0170(12) 0.0113(13) 0.0120(12) -0.0038(10) 0.0012(10) -0.0017(10)
C3 0.0217(14) 0.0136(13) 0.0153(13) 0.0009(10) -0.0023(11) 0.0010(10)
C4 0.0183(13) 0.0146(14) 0.0198(14) -0.0015(11) -0.0067(11) 0.0055(10)
C5 0.0116(12) 0.0159(13) 0.0193(14) -0.0031(11) -0.0015(10) 0.0002(10)
C6 0.0146(12) 0.0112(12) 0.0131(13) -0.0022(10) -0.0011(10) -0.0013(10)
C7 0.0281(15) 0.0153(14) 0.0148(14) 0.0031(11) 0.0025(11) -0.0025(11)
C8 0.0244(14) 0.0196(15) 0.0162(14) 0.0010(11) 0.0079(11) -0.0063(11)
C9 0.0173(13) 0.0179(14) 0.0198(14) -0.0003(11) 0.0053(11) -0.0007(11)
C10 0.0092(12) 0.0171(14) 0.0213(14) 0.0035(11) 0.0003(10) 0.0015(10)
C11 0.0139(12) 0.0142(13) 0.0139(13) -0.0016(10) 0.0033(10) 0.0007(10)
C12 0.0246(14) 0.0142(14) 0.0248(15) -0.0042(11) 0.0053(12) 0.0020(11)
C13 0.0177(13) 0.0246(15) 0.0181(14) -0.0016(11) -0.0016(11) -0.0023(11)
C14 0.0195(14) 0.0234(15) 0.0211(15) 0.0006(12) 0.0061(11) -0.0008(11)
C15 0.0155(12) 0.0099(13) 0.0188(14) 0.0026(10) 0.0007(10) -0.0010(10)
C16 0.0140(13) 0.0123(13) 0.0355(17) 0.0030(12) 0.0017(11) -0.0026(10)
C17 0.0309(15) 0.0176(15) 0.0225(15) -0.0039(12) 0.0026(12) -0.0031(12)
C18 0.0167(13) 0.0118(13) 0.0262(15) 0.0045(11) 0.0033(11) 0.0015(10)
C19 0.0249(14) 0.0187(14) 0.0204(14) -0.0008(12) 0.0039(12) -0.0001(12)
N1 0.0156(10) 0.0128(11) 0.0144(11) 0.0012(9) 0.0013(9) 0.0010(9)
N2 0.0187(11) 0.0127(11) 0.0126(11) 0.0017(9) 0.0010(8) -0.0004(9)
O1 0.0100(8) 0.0186(10) 0.0251(10) 0.0060(8) 0.0039(7) 0.0037(7)
O2 0.0170(9) 0.0306(11) 0.0170(10) 0.0000(8) -0.0013(7) 0.0050(8)
O3 0.0140(9) 0.0206(10) 0.0276(11) 0.0034(8) 0.0082(8) -0.0008(8)
F1 0.0547(12) 0.0323(10) 0.0235(9) -0.0039(8) -0.0139(8) -0.0036(9)
F2 0.0329(10) 0.0275(10) 0.0400(11) -0.0070(8) 0.0164(8) 0.0083(8)
F3 0.0370(10) 0.0184(9) 0.0358(10) -0.0004(7) 0.0111(8) -0.0051(7)
P1 0.0089(3) 0.0098(3) 0.0148(3) 0.0017(2) 0.0008(2) 0.0001(2)
S1 0.0101(3) 0.0158(3) 0.0161(3) 0.0000(3) 0.0019(2) 0.0018(2)
Pd1 0.00924(9) 0.00994(10) 0.01318(10) 0.00149(8) 0.00165(7) 0.00021(7)

loop_
_atom_type_symbol
_atom_type_description
_atom_type_scat_dispersion_real
_atom_type_scat_dispersion_imag
_atom_type_scat_source
C C 0.0033 0.0016 'International Tables Vol C Tables 4.2.6.8 and 6.1.1.4'
H H 0 0 'International Tables Vol C Tables 4.2.6.8 and 6.1.1.4'
N N 0.0061 0.0033 'International Tables Vol C Tables 4.2.6.8 and 6.1.1.4'
O O 0.0106 0.006 'International Tables Vol C Tables 4.2.6.8 and 6.1.1.4'
F F 0.0171 0.0103 'International Tables Vol C Tables 4.2.6.8 and 6.1.1.4'
P P 0.1023 0.0942 'International Tables Vol C Tables 4.2.6.8 and 6.1.1.4'
S S 0.1246 0.1234 'International Tables Vol C Tables 4.2.6.8 and 6.1.1.4'
Pd Pd -0.9988 1.0072 'International Tables Vol C Tables 4.2.6.8 and 6.1.1.4'

loop_
_geom_angle_atom_site_label_1
_geom_angle_atom_site_label_2
_geom_angle_atom_site_label_3
_geom_angle
C2 C1 C6 118.5(2)
C2 C1 Pd1 115.73(17)
C6 C1 Pd1 125.77(18)
C3 C2 C1 122.1(2)
C3 C2 N2 122.4(2)
C1 C2 N2 115.5(2)
C4 C3 C2 118.5(2)
C4 C3 H3 120.8
C2 C3 H3 120.8
C5 C4 C3 120.8(2)
C5 C4 H4 119.6
C3 C4 H4 119.6
C4 C5 C6 120.5(2)
C4 C5 H5 119.8
C6 C5 H5 119.8
C5 C6 C1 119.5(2)
C5 C6 C10 123.0(2)
C1 C6 C10 117.3(2)
N2 C7 C8 107.6(2)
N2 C7 H7 126.2
C8 C7 H7 126.2
C7 C8 C9 105.6(2)
C7 C8 H8 127.2
C9 C8 H8 127.2
N1 C9 C8 110.6(2)
N1 C9 H9 124.7
C8 C9 H9 124.7
C6 C10 P1 108.05(16)
C6 C10 H10A 110.1
P1 C10 H10A 110.1
C6 C10 H10B 110.1
P1 C10 H10B 110.1
H10A C10 H10B 108.4
C14 C11 C13 109.8(2)
C14 C11 C12 109.6(2)
C13 C11 C12 108.6(2)
C14 C11 P1 112.78(18)
C13 C11 P1 110.17(17)
C12 C11 P1 105.69(17)
C11 C12 H12A 109.5
C11 C12 H12B 109.5
H12A C12 H12B 109.5
C11 C12 H12C 109.5
H12A C12 H12C 109.5
H12B C12 H12C 109.5
C11 C13 H13A 109.5
C11 C13 H13B 109.5
H13A C13 H13B 109.5
C11 C13 H13C 109.5
H13A C13 H13C 109.5
H13B C13 H13C 109.5
C11 C14 H14A 109.5
C11 C14 H14B 109.5
H14A C14 H14B 109.5
C11 C14 H14C 109.5
H14A C14 H14C 109.5
H14B C14 H14C 109.5
C18 C15 C17 108.7(2)
C18 C15 C16 109.4(2)
C17 C15 C16 108.9(2)
C18 C15 P1 110.88(17)
C17 C15 P1 105.33(17)
C16 C15 P1 113.49(17)
C15 C16 H16A 109.5
C15 C16 H16B 109.5
H16A C16 H16B 109.5
C15 C16 H16C 109.5
H16A C16 H16C 109.5
H16B C16 H16C 109.5
C15 C17 H17A 109.5
C15 C17 H17B 109.5
H17A C17 H17B 109.5
C15 C17 H17C 109.5
H17A C17 H17C 109.5
H17B C17 H17C 109.5
C15 C18 H18A 109.5
C15 C18 H18B 109.5
H18A C18 H18B 109.5
C15 C18 H18C 109.5
H18A C18 H18C 109.5
H18B C18 H18C 109.5
F3 C19 F1 108.2(2)
F3 C19 F2 107.7(2)
F1 C19 F2 107.7(2)
F3 C19 S1 112.08(18)
F1 C19 S1 110.56(19)
F2 C19 S1 110.45(19)
C9 N1 N2 105.5(2)
C9 N1 Pd1 143.21(18)
N2 N1 Pd1 111.01(14)
C7 N2 N1 110.7(2)
C7 N2 C2 132.4(2)
N1 N2 C2 116.93(19)
S1 O1 Pd1 144.03(11)
C10 P1 C15 105.63(11)
C10 P1 C11 105.34(12)
C15 P1 C11 114.47(11)
C10 P1 Pd1 104.29(8)
C15 P1 Pd1 113.31(8)
C11 P1 Pd1 112.64(8)
O2 S1 O3 116.53(11)
O2 S1 O1 113.12(11)
O3 S1 O1 114.43(11)
O2 S1 C19 104.09(12)
O3 S1 C19 103.58(12)
O1 S1 C19 102.94(12)
C1 Pd1 N1 80.62(9)
C1 Pd1 O1 178.73(9)
N1 Pd1 O1 100.59(7)
C1 Pd1 P1 82.41(7)
N1 Pd1 P1 162.97(6)
O1 Pd1 P1 96.39(5)

loop_
_geom_bond_atom_site_label_1
_geom_bond_atom_site_label_2
_geom_bond_distance
C1 C2 1.396(3)
C1 C6 1.400(3)
C1 Pd1 1.959(2)
C2 C3 1.388(3)
C2 N2 1.415(3)
C3 C4 1.387(4)
C3 H3 0.95
C4 C5 1.382(4)
C4 H4 0.95
C5 C6 1.400(3)
C5 H5 0.95
C6 C10 1.502(3)
C7 N2 1.348(3)
C7 C8 1.367(4)
C7 H7 0.95
C8 C9 1.394(4)
C8 H8 0.95
C9 N1 1.336(3)
C9 H9 0.95
C10 P1 1.844(2)
C10 H10A 0.99
C10 H10B 0.99
C11 C14 1.529(3)
C11 C13 1.533(3)
C11 C12 1.540(3)
C11 P1 1.864(3)
C12 H12A 0.98
C12 H12B 0.98
C12 H12C 0.98
C13 H13A 0.98
C13 H13B 0.98
C13 H13C 0.98
C14 H14A 0.98
C14 H14B 0.98
C14 H14C 0.98
C15 C18 1.526(3)
C15 C17 1.536(4)
C15 C16 1.538(3)
C15 P1 1.862(3)
C16 H16A 0.98
C16 H16B 0.98
C16 H16C 0.98
C17 H17A 0.98
C17 H17B 0.98
C17 H17C 0.98
C18 H18A 0.98
C18 H18B 0.98
C18 H18C 0.98
C19 F3 1.325(3)
C19 F1 1.331(3)
C19 F2 1.336(3)
C19 S1 1.823(3)
N1 N2 1.366(3)
N1 Pd1 2.112(2)
O1 S1 1.4612(17)
O1 Pd1 2.1752(17)
O2 S1 1.4316(18)
O3 S1 1.4372(18)
P1 Pd1 2.2573(6)
